data_4322359
loop_
_publ_author_name
'Hee-Joon Kim'
'James E. Redman'
'Moshe Nakash'
'Neil Feeder'
'Simon J. Teat'
'Jeremy K. M. Sanders'

_publ_section_title
;
 Synthesis, Structure, and Modeling of a Cyclic Rhodium(III) Porphyrin
 Dimer with an Encapsulated 4,4'-Bipyridine Ligand
;
_journal_name_full 'Inorganic Chemistry'
_journal_page_first 5178
_journal_page_last 5183
_journal_paper_doi 10.1021/ic990593i
_journal_volume 38
_journal_year 1999
_chemical_formula_moiety 'C61 H79 N4 Rh'
_chemical_formula_sum 'C61 H79 N4 Rh'
_chemical_formula_weight 971.19
_chemical_name_systematic
; 
 ? 
;
_space_group_IT_number 2
_symmetry_cell_setting triclinic
_symmetry_space_group_name_Hall '-P 1'
_symmetry_space_group_name_H-M 'P -1'
_atom_sites_solution_hydrogens geom
_atom_sites_solution_primary direct
_atom_sites_solution_secondary difmap
_audit_creation_method SHELXL-97
_cell_angle_alpha 97.580(10)
_cell_angle_beta 107.461(10)
_cell_angle_gamma 71.330(10)
_cell_formula_units_Z 2
_cell_length_a 14.963(2)
_cell_length_b 19.046(2)
_cell_length_c 10.191(2)
_cell_measurement_temperature 180(2)
_cell_volume 2622.6(7)
_computing_cell_refinement 'R-AXIS Process'
_computing_data_collection 'R-AXIS Control'
_computing_data_reduction 'R-AXIS Process'
_computing_publication_material 'SHELX-97 (Sheldrick, 1997)'
_computing_structure_refinement 'SHELXL-97 (Sheldrick, 1997)'
_computing_structure_solution 'SHELXS-97 (Sheldrick, 1990)'
_diffrn_ambient_temperature 180(2)
_diffrn_measured_fraction_theta_full 0.850
_diffrn_measured_fraction_theta_max 0.850
_diffrn_measurement_device_type 'R-AXIS IIc'
_diffrn_radiation_monochromator graphite
_diffrn_radiation_source 'rotating anode'
_diffrn_radiation_type MoK\a
_diffrn_radiation_wavelength 0.71073
_diffrn_reflns_av_R_equivalents 0.0719
_diffrn_reflns_av_sigmaI/netI 0.1070
_diffrn_reflns_limit_h_max 17
_diffrn_reflns_limit_h_min 0
_diffrn_reflns_limit_k_max 22
_diffrn_reflns_limit_k_min -21
_diffrn_reflns_limit_l_max 11
_diffrn_reflns_limit_l_min -12
_diffrn_reflns_number 12194
_diffrn_reflns_theta_full 25.29
_diffrn_reflns_theta_max 25.29
_diffrn_reflns_theta_min 1.49
_exptl_absorpt_coefficient_mu 0.368
_exptl_absorpt_correction_type none
_exptl_crystal_colour orange
_exptl_crystal_density_diffrn 1.230
_exptl_crystal_density_method 'not measured'
_exptl_crystal_description plate
_exptl_crystal_F_000 1036
_exptl_crystal_size_max 0.30
_exptl_crystal_size_mid 0.18
_exptl_crystal_size_min 0.03
_refine_diff_density_max 0.730
_refine_diff_density_min -0.972
_refine_diff_density_rms 0.104
_refine_ls_extinction_coef 0.0282(18)
_refine_ls_extinction_expression Fc^*^=kFc[1+0.001xFc^2^\l^3^/sin(2\q)]^-1/4^
_refine_ls_extinction_method SHELXL
_refine_ls_goodness_of_fit_ref 1.025
_refine_ls_hydrogen_treatment mixed
_refine_ls_matrix_type full
_refine_ls_number_parameters 596
_refine_ls_number_reflns 8123
_refine_ls_number_restraints 24
_refine_ls_restrained_S_all 1.033
_refine_ls_R_factor_all 0.0925
_refine_ls_R_factor_gt 0.0668
_refine_ls_shift/su_max 0.560
_refine_ls_shift/su_mean 0.031
_refine_ls_structure_factor_coef Fsqd
_refine_ls_weighting_details 'w=1/[\s^2^(Fo^2^)+(0.0986P)^2^+0.0000P] where P=(Fo^2^+2Fc^2^)/3'
_refine_ls_weighting_scheme calc
_refine_ls_wR_factor_gt 0.1584
_refine_ls_wR_factor_ref 0.1736
_reflns_number_gt 6023
_reflns_number_total 8123
_reflns_threshold_expression >2sigma(I)
_cod_data_source_file ic990593i_4.cif
_cod_data_source_block js9906
_cod_depositor_comments
;
The following automatic conversions were performed:

'_refine_ls_weighting_scheme' value 'calc
w=1/[\s^2^(Fo^2^)+(0.0986P)^2^+0.0000P] where P=(Fo^2^+2Fc^2^)/3' was
changed to 'calc'. New tag '_refine_ls_weighting_details' was
created. The value of the new tag was set to
'w=1/[\s^2^(Fo^2^)+(0.0986P)^2^+0.0000P] where P=(Fo^2^+2Fc^2^)/3'.

Automatic conversion script
Id: cif_fix_values 3143 2015-03-26 13:38:13Z robertas 
;
_cod_database_code 4322359

loop_
_symmetry_equiv_pos_as_xyz
'x, y, z'
'-x, -y, -z'

loop_
_atom_site_label
_atom_site_type_symbol
_atom_site_fract_x
_atom_site_fract_y
_atom_site_fract_z
_atom_site_U_iso_or_equiv
_atom_site_adp_type
_atom_site_occupancy
_atom_site_calc_flag
_atom_site_refinement_flags
_atom_site_disorder_assembly
_atom_site_disorder_group
Rh1 Rh 0.33758(3) 0.04496(2) 0.57021(4) 0.02992(18) Uani 1 d . . .
N1 N 0.3444(3) -0.0585(2) 0.4836(4) 0.0336(10) Uani 1 d . . .
N2 N 0.4813(3) 0.0127(2) 0.6769(4) 0.0310(10) Uani 1 d . . .
N3 N 0.3331(3) 0.1491(2) 0.6527(4) 0.0337(10) Uani 1 d . . .
N4 N 0.1951(3) 0.0780(2) 0.4580(4) 0.0324(10) Uani 1 d . . .
C1 C 0.4289(4) -0.1161(3) 0.4984(5) 0.0322(12) Uani 1 d . . .
C2 C 0.5211(4) -0.1139(3) 0.5784(5) 0.0331(12) Uani 1 d . . .
H2 H 0.5739 -0.1573 0.5744 0.040 Uiso 1 calc R . .
C3 C 0.5452(4) -0.0562(3) 0.6629(5) 0.0326(12) Uani 1 d . . .
C4 C 0.6411(4) -0.0621(3) 0.7578(5) 0.0345(12) Uani 1 d . . .
C5 C 0.6346(4) 0.0031(3) 0.8323(5) 0.0335(12) Uani 1 d . . .
C6 C 0.5334(4) 0.0510(3) 0.7802(5) 0.0353(12) Uani 1 d . . .
C7 C 0.4935(4) 0.1238(3) 0.8261(5) 0.0326(12) Uani 1 d . . .
C8 C 0.4004(4) 0.1709(3) 0.7628(5) 0.0333(12) Uani 1 d . . .
C9 C 0.3601(4) 0.2497(3) 0.7940(6) 0.0368(13) Uani 1 d . . .
C10 C 0.2708(4) 0.2736(3) 0.7019(6) 0.0349(12) Uani 1 d . . .
C11 C 0.2541(4) 0.2096(3) 0.6157(5) 0.0334(12) Uani 1 d . . .
C12 C 0.1658(4) 0.2102(3) 0.5212(5) 0.0334(12) Uani 1 d . . .
H12 H 0.1197 0.2577 0.5007 0.040 Uiso 1 calc R . .
C13 C 0.1355(4) 0.1501(3) 0.4520(5) 0.0337(12) Uani 1 d . . .
C14 C 0.0362(4) 0.1541(3) 0.3733(5) 0.0339(12) Uani 1 d . . .
C15 C 0.0347(4) 0.0833(3) 0.3330(5) 0.0339(12) Uani 1 d . . .
C16 C 0.1349(4) 0.0350(3) 0.3840(5) 0.0303(11) Uani 1 d . . .
C17 C 0.1699(4) -0.0417(3) 0.3616(5) 0.0280(11) Uani 1 d . . .
C18 C 0.2680(4) -0.0854(3) 0.4058(5) 0.0313(12) Uani 1 d . . .
C19 C 0.3089(4) -0.1650(3) 0.3736(5) 0.0356(13) Uani 1 d . . .
C20 C 0.4083(4) -0.1829(3) 0.4292(5) 0.0339(12) Uani 1 d . . .
C21 C 0.7211(4) 0.0195(3) 0.9397(6) 0.0433(14) Uani 1 d . . .
H21A H 0.7051 0.0333 1.0279 0.065 Uiso 1 calc R . .
H21B H 0.7360 0.0605 0.9106 0.065 Uiso 1 calc R . .
H21C H 0.7783 -0.0248 0.9504 0.065 Uiso 1 calc R . .
C22 C 0.4039(4) 0.3012(3) 0.9033(6) 0.0457(15) Uani 1 d . . .
H22A H 0.4575 0.3105 0.8789 0.068 Uiso 1 calc R . .
H22B H 0.4292 0.2779 0.9927 0.068 Uiso 1 calc R . .
H22C H 0.3531 0.3482 0.9089 0.068 Uiso 1 calc R . .
C23 C -0.0584(4) 0.0641(3) 0.2554(6) 0.0432(14) Uani 1 d . . .
H23A H -0.0661 0.0263 0.3041 0.065 Uiso 1 calc R . .
H23B H -0.0546 0.0449 0.1625 0.065 Uiso 1 calc R . .
H23C H -0.1148 0.1086 0.2492 0.065 Uiso 1 calc R . .
C24 C 0.2559(4) -0.2192(3) 0.2940(6) 0.0424(14) Uani 1 d . . .
H24A H 0.2200 -0.2015 0.2011 0.064 Uiso 1 calc R . .
H24B H 0.2097 -0.2233 0.3411 0.064 Uiso 1 calc R . .
H24C H 0.3036 -0.2678 0.2879 0.064 Uiso 1 calc R . .
C25 C 0.7259(4) -0.1317(3) 0.7722(6) 0.0363(13) Uani 1 d . . .
H25A H 0.7877 -0.1183 0.8092 0.044 Uiso 1 calc R . .
H25B H 0.7254 -0.1556 0.6797 0.044 Uiso 1 calc R . .
C26 C 0.7249(4) -0.1875(3) 0.8653(6) 0.0414(14) Uani 1 d . . .
H26A H 0.7306 -0.1653 0.9598 0.050 Uiso 1 calc R . .
H26B H 0.6615 -0.1988 0.8323 0.050 Uiso 1 calc R . .
C27 C 0.8079(4) -0.2589(3) 0.8690(6) 0.0448(14) Uani 1 d . . .
H27A H 0.8005 -0.2814 0.7745 0.054 Uiso 1 calc R . .
H27B H 0.8708 -0.2468 0.8978 0.054 Uiso 1 calc R . .
C28 C 0.8133(5) -0.3156(4) 0.9640(8) 0.0608(19) Uani 1 d . . .
H28A H 0.7575 -0.3362 0.9236 0.073 Uiso 1 calc R . .
H28B H 0.8058 -0.2903 1.0531 0.073 Uiso 1 calc R . .
C29 C 0.9084(6) -0.3795(4) 0.9908(8) 0.067(2) Uani 1 d . . .
H29A H 0.9639 -0.3595 1.0381 0.080 Uiso 1 calc R . .
H29B H 0.9057 -0.4140 1.0532 0.080 Uiso 1 calc R . .
C30 C 0.9275(7) -0.4222(4) 0.8610(9) 0.094(3) Uani 1 d . . .
H30A H 0.9894 -0.4623 0.8847 0.141 Uiso 1 calc R . .
H30B H 0.9317 -0.3887 0.7995 0.141 Uiso 1 calc R . .
H30C H 0.8737 -0.4433 0.8147 0.141 Uiso 1 calc R . .
C31 C 0.2021(4) 0.3511(3) 0.6799(6) 0.0383(13) Uani 1 d . . .
H31A H 0.2042 0.3779 0.7703 0.046 Uiso 1 calc R . .
H31B H 0.1343 0.3485 0.6381 0.046 Uiso 1 calc R . .
C32 C 0.2266(4) 0.3948(3) 0.5879(6) 0.0445(14) Uani 1 d . . .
H32A H 0.2370 0.3637 0.5048 0.053 Uiso 1 calc R . .
H32B H 0.2889 0.4056 0.6377 0.053 Uiso 1 calc R . .
C33 C 0.1474(4) 0.4677(3) 0.5432(6) 0.0464(15) Uani 1 d . . .
H33A H 0.0897 0.4564 0.4769 0.056 Uiso 1 calc R . .
H33B H 0.1266 0.4937 0.6247 0.056 Uiso 1 calc R . .
C34 C 0.1779(5) 0.5189(3) 0.4786(7) 0.0492(15) Uani 1 d . . .
H34A H 0.2092 0.4905 0.4072 0.059 Uiso 1 calc R . .
H34B H 0.2279 0.5371 0.5498 0.059 Uiso 1 calc R . .
C35 C 0.0944(5) 0.5859(3) 0.4125(7) 0.0572(18) Uani 1 d . . .
H35A H 0.0474 0.5681 0.3352 0.069 Uiso 1 calc R . .
H35B H 0.0592 0.6121 0.4813 0.069 Uiso 1 calc R . .
C36 C 0.1292(7) 0.6397(4) 0.3596(9) 0.094(3) Uani 1 d . . .
H36A H 0.0728 0.6812 0.3185 0.140 Uiso 1 calc R . .
H36B H 0.1629 0.6145 0.2898 0.140 Uiso 1 calc R . .
H36C H 0.1746 0.6585 0.4359 0.140 Uiso 1 calc R . .
C37 C -0.0481(4) 0.2242(3) 0.3482(6) 0.0397(13) Uani 1 d . . .
H37A H -0.0345 0.2611 0.4237 0.048 Uiso 1 calc R . .
H37B H -0.1082 0.2136 0.3505 0.048 Uiso 1 calc R . .
C38 C -0.0668(4) 0.2576(3) 0.2125(6) 0.0465(15) Uani 1 d D . .
H38A H -0.0865 0.2224 0.1371 0.056 Uiso 1 calc R A 1
H38B H -0.0046 0.2633 0.2067 0.056 Uiso 1 calc R A 1
C39 C -0.1454(5) 0.3326(3) 0.1895(6) 0.0548(17) Uani 0.65 d PD B 1
H39A H -0.2072 0.3258 0.1944 0.066 Uiso 0.65 calc PR B 1
H39B H -0.1261 0.3665 0.2678 0.066 Uiso 0.65 calc PR B 1
C40 C -0.1671(8) 0.3705(5) 0.0623(10) 0.062(4) Uiso 0.65 d PD B 1
H40A H -0.1928 0.3394 -0.0167 0.074 Uiso 0.65 calc PR B 1
H40B H -0.1051 0.3746 0.0527 0.074 Uiso 0.65 calc PR B 1
C41 C -0.2412(8) 0.4481(5) 0.0547(10) 0.066(3) Uiso 0.65 d PD B 1
H41A H -0.3043 0.4446 0.0613 0.080 Uiso 0.65 calc PR B 1
H41B H -0.2165 0.4798 0.1333 0.080 Uiso 0.65 calc PR B 1
C42 C -0.2576(10) 0.4832(6) -0.0793(12) 0.091(4) Uiso 0.65 d PD B 1
H42A H -0.2992 0.5347 -0.0776 0.137 Uiso 0.65 calc PR B 1
H42B H -0.2900 0.4554 -0.1566 0.137 Uiso 0.65 calc PR B 1
H42C H -0.1943 0.4822 -0.0902 0.137 Uiso 0.65 calc PR B 1
C39' C -0.1454(5) 0.3326(3) 0.1895(6) 0.0548(17) Uani 0.35 d PD B 2
H39C H -0.1200 0.3719 0.2471 0.066 Uiso 0.35 calc PR B 2
H39D H -0.2038 0.3313 0.2147 0.066 Uiso 0.35 calc PR B 2
C40' C -0.1733(13) 0.3488(9) 0.0331(12) 0.051(6) Uiso 0.35 d PD B 2
H40C H -0.1182 0.3603 0.0149 0.061 Uiso 0.35 calc PR B 2
H40D H -0.1815 0.3033 -0.0221 0.061 Uiso 0.35 calc PR B 2
C41' C -0.2650(11) 0.4115(8) -0.0144(15) 0.062(5) Uiso 0.35 d PD B 2
H41C H -0.3173 0.4049 0.0191 0.074 Uiso 0.35 calc PR B 2
H41D H -0.2867 0.4094 -0.1163 0.074 Uiso 0.35 calc PR B 2
C42' C -0.252(2) 0.4874(9) 0.035(3) 0.122(12) Uiso 0.35 d PD B 2
H42D H -0.3138 0.5260 -0.0004 0.183 Uiso 0.35 calc PR B 2
H42E H -0.2005 0.4945 0.0018 0.183 Uiso 0.35 calc PR B 2
H42F H -0.2331 0.4908 0.1360 0.183 Uiso 0.35 calc PR B 2
C43 C 0.4864(4) -0.2559(3) 0.4237(6) 0.0407(14) Uani 1 d . . .
H43A H 0.4607 -0.2852 0.3416 0.049 Uiso 1 calc R . .
H43B H 0.5437 -0.2454 0.4102 0.049 Uiso 1 calc R . .
C44 C 0.5215(5) -0.3030(3) 0.5466(7) 0.0583(18) Uani 1 d D . .
H44A H 0.5848 -0.3402 0.5440 0.070 Uiso 1 calc R C 1
H44B H 0.5340 -0.2711 0.6308 0.070 Uiso 1 calc R C 1
C45 C 0.4535(5) -0.3422(4) 0.5570(7) 0.066(2) Uani 0.55 d PD D 1
H45A H 0.4388 -0.3727 0.4714 0.079 Uiso 0.55 calc PR D 1
H45B H 0.3912 -0.3050 0.5640 0.079 Uiso 0.55 calc PR D 1
C46 C 0.4929(8) -0.3925(7) 0.6802(12) 0.044(3) Uiso 0.55 d PD D 1
H46A H 0.5554 -0.4297 0.6738 0.053 Uiso 0.55 calc PR D 1
H46B H 0.5069 -0.3622 0.7662 0.053 Uiso 0.55 calc PR D 1
C47 C 0.4222(9) -0.4323(8) 0.6874(16) 0.070(5) Uiso 0.55 d PD D 1
H47A H 0.3858 -0.4437 0.5926 0.084 Uiso 0.55 calc PR D 1
H47B H 0.3739 -0.3990 0.7337 0.084 Uiso 0.55 calc PR D 1
C48 C 0.4732(12) -0.5047(7) 0.7650(17) 0.078(5) Uiso 0.55 d PD D 1
H48A H 0.4238 -0.5267 0.7709 0.116 Uiso 0.55 calc PR D 1
H48B H 0.5111 -0.4940 0.8580 0.116 Uiso 0.55 calc PR D 1
H48C H 0.5174 -0.5394 0.7156 0.116 Uiso 0.55 calc PR D 1
C45' C 0.4535(5) -0.3422(4) 0.5570(7) 0.066(2) Uani 0.45 d PD D 2
H45C H 0.4237 -0.3611 0.4644 0.079 Uiso 0.45 calc PR D 2
H45D H 0.4000 -0.3070 0.5919 0.079 Uiso 0.45 calc PR D 2
C46' C 0.5073(12) -0.4082(12) 0.655(3) 0.151(16) Uiso 0.45 d PD D 2
H46C H 0.5626 -0.4422 0.6226 0.181 Uiso 0.45 calc PR D 2
H46D H 0.5345 -0.3890 0.7488 0.181 Uiso 0.45 calc PR D 2
C47' C 0.4385(17) -0.4504(11) 0.6607(18) 0.103(10) Uiso 0.45 d PD D 2
H47C H 0.4448 -0.4934 0.5944 0.124 Uiso 0.45 calc PR D 2
H47D H 0.3700 -0.4178 0.6329 0.124 Uiso 0.45 calc PR D 2
C48' C 0.4604(15) -0.4780(11) 0.8061(17) 0.078(6) Uiso 0.45 d PD D 2
H48D H 0.4239 -0.5132 0.8017 0.117 Uiso 0.45 calc PR D 2
H48E H 0.4403 -0.4358 0.8679 0.117 Uiso 0.45 calc PR D 2
H48F H 0.5309 -0.5026 0.8409 0.117 Uiso 0.45 calc PR D 2
C49 C 0.5553(4) 0.1543(3) 0.9521(5) 0.0322(12) Uani 1 d . . .
C50 C 0.6185(4) 0.1919(3) 0.9422(6) 0.0381(13) Uani 1 d . . .
H50 H 0.6236 0.1985 0.8542 0.046 Uiso 1 calc R . .
C51 C 0.6744(4) 0.2200(3) 1.0592(6) 0.0451(15) Uani 1 d . . .
H51 H 0.7163 0.2465 1.0511 0.054 Uiso 1 calc R . .
C52 C 0.6687(4) 0.2090(3) 1.1874(6) 0.0454(15) Uani 1 d . . .
H52 H 0.7076 0.2274 1.2680 0.054 Uiso 1 calc R . .
C53 C 0.6064(5) 0.1714(3) 1.1982(6) 0.0477(15) Uani 1 d . . .
H53 H 0.6023 0.1643 1.2866 0.057 Uiso 1 calc R . .
C54 C 0.5495(4) 0.1438(3) 1.0816(6) 0.0380(13) Uani 1 d . . .
H54 H 0.5069 0.1179 1.0901 0.046 Uiso 1 calc R . .
C55 C 0.0952(4) -0.0802(3) 0.2831(5) 0.0337(12) Uani 1 d . . .
C56 C 0.0505(5) -0.1110(3) 0.3533(6) 0.0421(14) Uani 1 d . . .
H56 H 0.0693 -0.1094 0.4510 0.051 Uiso 1 calc R . .
C57 C -0.0203(5) -0.1434(3) 0.2816(6) 0.0476(15) Uani 1 d . . .
H57 H -0.0503 -0.1641 0.3303 0.057 Uiso 1 calc R . .
C58 C -0.0487(4) -0.1463(3) 0.1395(7) 0.0497(16) Uani 1 d . . .
H58 H -0.0982 -0.1687 0.0907 0.060 Uiso 1 calc R . .
C59 C -0.0049(4) -0.1167(3) 0.0694(6) 0.0463(15) Uani 1 d . . .
H59 H -0.0243 -0.1183 -0.0284 0.056 Uiso 1 calc R . .
C60 C 0.0669(4) -0.0846(3) 0.1404(5) 0.0394(13) Uani 1 d . . .
H60 H 0.0977 -0.0652 0.0909 0.047 Uiso 1 calc R . .
C61 C 0.2941(4) 0.0253(3) 0.7267(6) 0.0382(13) Uani 1 d . . .
H61A H 0.2752 -0.0205 0.7059 0.057 Uiso 1 calc R . .
H61B H 0.2378 0.0668 0.7390 0.057 Uiso 1 calc R . .
H61C H 0.3481 0.0201 0.8114 0.057 Uiso 1 calc R . .

loop_
_atom_site_aniso_label
_atom_site_aniso_U_11
_atom_site_aniso_U_22
_atom_site_aniso_U_33
_atom_site_aniso_U_23
_atom_site_aniso_U_13
_atom_site_aniso_U_12
Rh1 0.0262(3) 0.0305(3) 0.0305(3) 0.00574(16) 0.00464(17) -0.00621(16)
N1 0.027(2) 0.044(3) 0.029(2) 0.0087(19) 0.0031(19) -0.011(2)
N2 0.032(3) 0.035(2) 0.028(2) 0.0060(18) 0.0079(19) -0.011(2)
N3 0.024(2) 0.035(2) 0.037(2) 0.0071(19) 0.0073(19) -0.0026(19)
N4 0.029(3) 0.033(2) 0.034(2) 0.0039(19) 0.0068(19) -0.008(2)
C1 0.037(3) 0.031(3) 0.028(3) 0.011(2) 0.006(2) -0.008(2)
C2 0.035(3) 0.029(3) 0.034(3) 0.006(2) 0.012(2) -0.004(2)
C3 0.027(3) 0.037(3) 0.035(3) 0.010(2) 0.004(2) -0.011(2)
C4 0.027(3) 0.038(3) 0.037(3) 0.015(2) 0.006(2) -0.005(2)
C5 0.030(3) 0.036(3) 0.032(3) 0.013(2) 0.004(2) -0.006(2)
C6 0.028(3) 0.042(3) 0.035(3) 0.008(2) 0.005(2) -0.010(2)
C7 0.025(3) 0.043(3) 0.031(3) 0.007(2) 0.004(2) -0.012(2)
C8 0.033(3) 0.037(3) 0.032(3) 0.007(2) 0.005(2) -0.013(2)
C9 0.030(3) 0.038(3) 0.041(3) 0.006(2) 0.007(2) -0.009(2)
C10 0.027(3) 0.031(3) 0.045(3) 0.007(2) 0.008(2) -0.006(2)
C11 0.032(3) 0.033(3) 0.035(3) 0.005(2) 0.007(2) -0.009(2)
C12 0.025(3) 0.032(3) 0.037(3) 0.008(2) 0.002(2) -0.003(2)
C13 0.027(3) 0.041(3) 0.029(3) 0.008(2) 0.004(2) -0.005(2)
C14 0.023(3) 0.039(3) 0.033(3) 0.012(2) -0.001(2) -0.003(2)
C15 0.026(3) 0.044(3) 0.029(3) 0.003(2) 0.003(2) -0.011(2)
C16 0.025(3) 0.034(3) 0.028(3) 0.010(2) 0.002(2) -0.006(2)
C17 0.027(3) 0.032(3) 0.022(3) 0.006(2) 0.003(2) -0.008(2)
C18 0.035(3) 0.031(3) 0.028(3) 0.005(2) 0.008(2) -0.010(2)
C19 0.043(3) 0.032(3) 0.033(3) 0.005(2) 0.008(2) -0.014(2)
C20 0.032(3) 0.033(3) 0.033(3) 0.007(2) 0.004(2) -0.007(2)
C21 0.027(3) 0.050(4) 0.045(3) 0.004(3) 0.005(3) -0.004(3)
C22 0.033(3) 0.043(3) 0.050(4) -0.007(3) 0.003(3) -0.010(3)
C23 0.030(3) 0.041(3) 0.045(3) 0.001(3) -0.003(3) -0.006(3)
C24 0.043(4) 0.039(3) 0.044(3) -0.002(3) 0.010(3) -0.013(3)
C25 0.027(3) 0.039(3) 0.039(3) 0.009(2) 0.004(2) -0.007(2)
C26 0.034(3) 0.041(3) 0.048(3) 0.012(3) 0.009(3) -0.008(3)
C27 0.034(3) 0.041(3) 0.052(4) 0.012(3) 0.003(3) -0.007(3)
C28 0.051(4) 0.059(4) 0.074(5) 0.025(4) 0.024(4) -0.003(3)
C29 0.063(5) 0.045(4) 0.077(5) 0.018(3) 0.013(4) 0.005(3)
C30 0.106(8) 0.053(5) 0.104(7) -0.001(5) 0.032(6) 0.003(5)
C31 0.033(3) 0.039(3) 0.039(3) 0.006(2) 0.003(2) -0.011(2)
C32 0.032(3) 0.040(3) 0.052(4) 0.005(3) 0.004(3) -0.004(3)
C33 0.038(3) 0.042(3) 0.050(4) 0.012(3) 0.007(3) 0.000(3)
C34 0.038(4) 0.048(4) 0.061(4) 0.009(3) 0.012(3) -0.010(3)
C35 0.063(5) 0.047(4) 0.054(4) 0.012(3) 0.012(3) -0.006(3)
C36 0.119(8) 0.064(5) 0.107(7) 0.031(5) 0.055(6) -0.005(5)
C37 0.028(3) 0.040(3) 0.046(3) 0.002(3) 0.007(3) -0.006(2)
C38 0.031(3) 0.048(4) 0.051(4) 0.010(3) 0.004(3) -0.004(3)
C39 0.043(4) 0.043(4) 0.065(4) 0.008(3) -0.001(3) -0.008(3)
C39' 0.043(4) 0.043(4) 0.065(4) 0.008(3) -0.001(3) -0.008(3)
C43 0.036(3) 0.038(3) 0.043(3) 0.007(3) 0.007(3) -0.005(3)
C44 0.065(5) 0.042(4) 0.058(4) 0.010(3) 0.011(3) -0.004(3)
C45 0.066(5) 0.069(5) 0.056(4) 0.005(4) 0.015(4) -0.012(4)
C45' 0.066(5) 0.069(5) 0.056(4) 0.005(4) 0.015(4) -0.012(4)
C49 0.028(3) 0.030(3) 0.035(3) 0.007(2) 0.005(2) -0.005(2)
C50 0.034(3) 0.048(3) 0.034(3) 0.006(2) 0.008(2) -0.013(3)
C51 0.035(3) 0.050(4) 0.053(4) 0.001(3) 0.008(3) -0.021(3)
C52 0.039(3) 0.056(4) 0.036(3) -0.004(3) 0.002(3) -0.017(3)
C53 0.048(4) 0.058(4) 0.030(3) 0.005(3) 0.008(3) -0.009(3)
C54 0.036(3) 0.035(3) 0.044(3) 0.011(2) 0.010(3) -0.009(2)
C55 0.028(3) 0.030(3) 0.038(3) 0.004(2) 0.009(2) -0.002(2)
C56 0.050(4) 0.040(3) 0.038(3) 0.007(2) 0.015(3) -0.011(3)
C57 0.042(4) 0.050(4) 0.055(4) 0.008(3) 0.007(3) -0.023(3)
C58 0.033(3) 0.050(4) 0.062(4) -0.010(3) 0.007(3) -0.017(3)
C59 0.038(4) 0.056(4) 0.038(3) -0.004(3) 0.003(3) -0.012(3)
C60 0.035(3) 0.049(3) 0.031(3) 0.006(2) 0.004(2) -0.013(3)
C61 0.033(3) 0.037(3) 0.040(3) 0.006(2) 0.007(3) -0.006(2)

loop_
_atom_type_symbol
_atom_type_description
_atom_type_scat_dispersion_real
_atom_type_scat_dispersion_imag
_atom_type_scat_source
C C 0.0033 0.0016 'International Tables Vol C Tables 4.2.6.8 and 6.1.1.4'
H H 0.0000 0.0000 'International Tables Vol C Tables 4.2.6.8 and 6.1.1.4'
N N 0.0061 0.0033 'International Tables Vol C Tables 4.2.6.8 and 6.1.1.4'
Rh Rh -1.1178 0.9187 'International Tables Vol C Tables 4.2.6.8 and 6.1.1.4'

loop_
_geom_angle_atom_site_label_1
_geom_angle_atom_site_label_2
_geom_angle_atom_site_label_3
_geom_angle
_geom_angle_site_symmetry_1
_geom_angle_site_symmetry_3
_geom_angle_publ_flag
C61 Rh1 N2 92.79(19) . . ?
C61 Rh1 N4 89.1(2) . . ?
N2 Rh1 N4 178.06(16) . . ?
C61 Rh1 N1 92.7(2) . . ?
N2 Rh1 N1 92.22(17) . . ?
N4 Rh1 N1 87.75(17) . . ?
C61 Rh1 N3 89.2(2) . . ?
N2 Rh1 N3 87.30(17) . . ?
N4 Rh1 N3 92.67(17) . . ?
N1 Rh1 N3 178.12(18) . . ?
C1 N1 C18 107.3(4) . . ?
C1 N1 Rh1 124.3(4) . . ?
C18 N1 Rh1 128.4(4) . . ?
C3 N2 C6 106.5(4) . . ?
C3 N2 Rh1 124.3(3) . . ?
C6 N2 Rh1 129.1(4) . . ?
C11 N3 C8 107.3(4) . . ?
C11 N3 Rh1 123.7(4) . . ?
C8 N3 Rh1 128.6(3) . . ?
C13 N4 C16 105.9(4) . . ?
C13 N4 Rh1 124.7(4) . . ?
C16 N4 Rh1 129.2(3) . . ?
N1 C1 C2 125.5(5) . . ?
N1 C1 C20 110.6(5) . . ?
C2 C1 C20 123.6(5) . . ?
C3 C2 C1 127.7(5) . . ?
C3 C2 H2 116.1 . . ?
C1 C2 H2 116.1 . . ?
N2 C3 C2 125.5(5) . . ?
N2 C3 C4 110.4(5) . . ?
C2 C3 C4 124.0(5) . . ?
C5 C4 C3 107.3(5) . . ?
C5 C4 C25 129.2(5) . . ?
C3 C4 C25 123.4(5) . . ?
C4 C5 C6 106.6(5) . . ?
C4 C5 C21 123.2(5) . . ?
C6 C5 C21 130.2(5) . . ?
N2 C6 C7 124.0(5) . . ?
N2 C6 C5 109.3(5) . . ?
C7 C6 C5 126.7(5) . . ?
C6 C7 C8 124.9(5) . . ?
C6 C7 C49 117.7(5) . . ?
C8 C7 C49 117.4(5) . . ?
N3 C8 C7 123.9(5) . . ?
N3 C8 C9 108.6(5) . . ?
C7 C8 C9 127.4(5) . . ?
C10 C9 C8 107.2(5) . . ?
C10 C9 C22 122.6(5) . . ?
C8 C9 C22 130.3(5) . . ?
C9 C10 C11 106.7(5) . . ?
C9 C10 C31 129.2(5) . . ?
C11 C10 C31 123.9(5) . . ?
N3 C11 C12 126.1(5) . . ?
N3 C11 C10 110.1(5) . . ?
C12 C11 C10 123.4(5) . . ?
C11 C12 C13 128.3(5) . . ?
C11 C12 H12 115.8 . . ?
C13 C12 H12 115.8 . . ?
N4 C13 C12 124.1(5) . . ?
N4 C13 C14 110.9(5) . . ?
C12 C13 C14 124.8(5) . . ?
C15 C14 C13 107.0(5) . . ?
C15 C14 C37 128.1(5) . . ?
C13 C14 C37 124.9(5) . . ?
C14 C15 C16 107.1(4) . . ?
C14 C15 C23 122.8(5) . . ?
C16 C15 C23 130.1(5) . . ?
C17 C16 N4 123.2(5) . . ?
C17 C16 C15 127.6(5) . . ?
N4 C16 C15 109.2(4) . . ?
C16 C17 C18 125.7(5) . . ?
C16 C17 C55 116.6(4) . . ?
C18 C17 C55 117.7(4) . . ?
N1 C18 C17 124.4(5) . . ?
N1 C18 C19 108.3(5) . . ?
C17 C18 C19 127.2(5) . . ?
C20 C19 C18 107.1(5) . . ?
C20 C19 C24 124.1(5) . . ?
C18 C19 C24 128.8(5) . . ?
C19 C20 C1 106.7(5) . . ?
C19 C20 C43 129.6(5) . . ?
C1 C20 C43 123.7(5) . . ?
C5 C21 H21A 109.5 . . ?
C5 C21 H21B 109.5 . . ?
H21A C21 H21B 109.5 . . ?
C5 C21 H21C 109.5 . . ?
H21A C21 H21C 109.5 . . ?
H21B C21 H21C 109.5 . . ?
C9 C22 H22A 109.5 . . ?
C9 C22 H22B 109.5 . . ?
H22A C22 H22B 109.5 . . ?
C9 C22 H22C 109.5 . . ?
H22A C22 H22C 109.5 . . ?
H22B C22 H22C 109.5 . . ?
C15 C23 H23A 109.5 . . ?
C15 C23 H23B 109.5 . . ?
H23A C23 H23B 109.5 . . ?
C15 C23 H23C 109.5 . . ?
H23A C23 H23C 109.5 . . ?
H23B C23 H23C 109.5 . . ?
C19 C24 H24A 109.5 . . ?
C19 C24 H24B 109.5 . . ?
H24A C24 H24B 109.5 . . ?
C19 C24 H24C 109.5 . . ?
H24A C24 H24C 109.5 . . ?
H24B C24 H24C 109.5 . . ?
C4 C25 C26 114.0(5) . . ?
C4 C25 H25A 108.7 . . ?
C26 C25 H25A 108.7 . . ?
C4 C25 H25B 108.8 . . ?
C26 C25 H25B 108.7 . . ?
H25A C25 H25B 107.6 . . ?
C27 C26 C25 112.1(5) . . ?
C27 C26 H26A 109.2 . . ?
C25 C26 H26A 109.2 . . ?
C27 C26 H26B 109.2 . . ?
C25 C26 H26B 109.2 . . ?
H26A C26 H26B 107.9 . . ?
C28 C27 C26 114.7(5) . . ?
C28 C27 H27A 108.6 . . ?
C26 C27 H27A 108.6 . . ?
C28 C27 H27B 108.6 . . ?
C26 C27 H27B 108.6 . . ?
H27A C27 H27B 107.6 . . ?
C27 C28 C29 114.2(6) . . ?
C27 C28 H28A 108.7 . . ?
C29 C28 H28A 108.7 . . ?
C27 C28 H28B 108.7 . . ?
C29 C28 H28B 108.7 . . ?
H28A C28 H28B 107.6 . . ?
C30 C29 C28 113.3(6) . . ?
C30 C29 H29A 108.9 . . ?
C28 C29 H29A 108.9 . . ?
C30 C29 H29B 108.9 . . ?
C28 C29 H29B 108.9 . . ?
H29A C29 H29B 107.7 . . ?
C29 C30 H30A 109.5 . . ?
C29 C30 H30B 109.5 . . ?
H30A C30 H30B 109.5 . . ?
C29 C30 H30C 109.5 . . ?
H30A C30 H30C 109.5 . . ?
H30B C30 H30C 109.5 . . ?
C10 C31 C32 113.2(5) . . ?
C10 C31 H31A 108.9 . . ?
C32 C31 H31A 108.9 . . ?
C10 C31 H31B 108.9 . . ?
C32 C31 H31B 108.9 . . ?
H31A C31 H31B 107.7 . . ?
C31 C32 C33 113.7(5) . . ?
C31 C32 H32A 108.8 . . ?
C33 C32 H32A 108.8 . . ?
C31 C32 H32B 108.8 . . ?
C33 C32 H32B 108.8 . . ?
H32A C32 H32B 107.7 . . ?
C34 C33 C32 114.7(5) . . ?
C34 C33 H33A 108.6 . . ?
C32 C33 H33A 108.6 . . ?
C34 C33 H33B 108.6 . . ?
C32 C33 H33B 108.6 . . ?
H33A C33 H33B 107.6 . . ?
C33 C34 C35 114.8(5) . . ?
C33 C34 H34A 108.6 . . ?
C35 C34 H34A 108.6 . . ?
C33 C34 H34B 108.6 . . ?
C35 C34 H34B 108.6 . . ?
H34A C34 H34B 107.6 . . ?
C36 C35 C34 113.2(6) . . ?
C36 C35 H35A 108.9 . . ?
C34 C35 H35A 109.0 . . ?
C36 C35 H35B 109.0 . . ?
C34 C35 H35B 108.9 . . ?
H35A C35 H35B 107.8 . . ?
C35 C36 H36A 109.5 . . ?
C35 C36 H36B 109.5 . . ?
H36A C36 H36B 109.5 . . ?
C35 C36 H36C 109.4 . . ?
H36A C36 H36C 109.5 . . ?
H36B C36 H36C 109.5 . . ?
C14 C37 C38 113.4(5) . . ?
C14 C37 H37A 108.9 . . ?
C38 C37 H37A 108.9 . . ?
C14 C37 H37B 108.9 . . ?
C38 C37 H37B 108.9 . . ?
H37A C37 H37B 107.7 . . ?
C37 C38 C39 114.8(5) . . ?
C37 C38 H38A 108.6 . . ?
C39 C38 H38A 108.5 . . ?
C37 C38 H38B 108.6 . . ?
C39 C38 H38B 108.6 . . ?
H38A C38 H38B 107.5 . . ?
C40 C39 C38 119.0(6) . . ?
C40 C39 H39A 107.7 . . ?
C38 C39 H39A 107.6 . . ?
C40 C39 H39B 107.4 . . ?
C38 C39 H39B 107.6 . . ?
H39A C39 H39B 107.0 . . ?
C39 C40 C41 114.7(7) . . ?
C39 C40 H40A 108.4 . . ?
C41 C40 H40A 108.4 . . ?
C39 C40 H40B 108.7 . . ?
C41 C40 H40B 108.8 . . ?
H40A C40 H40B 107.6 . . ?
C42 C41 C40 110.8(7) . . ?
C42 C41 H41A 109.5 . . ?
C40 C41 H41A 109.7 . . ?
C42 C41 H41B 109.5 . . ?
C40 C41 H41B 109.3 . . ?
H41A C41 H41B 108.1 . . ?
C41 C42 H42A 109.4 . . ?
C41 C42 H42B 109.5 . . ?
H42A C42 H42B 109.5 . . ?
C41 C42 H42C 109.5 . . ?
H42A C42 H42C 109.5 . . ?
H42B C42 H42C 109.5 . . ?
C41' C40' H40C 108.5 . . ?
C41' C40' H40D 108.8 . . ?
H40C C40' H40D 107.6 . . ?
C40' C41' C42' 113.3(10) . . ?
C40' C41' H41C 108.8 . . ?
C42' C41' H41C 109.1 . . ?
C40' C41' H41D 108.8 . . ?
C42' C41' H41D 108.9 . . ?
H41C C41' H41D 107.7 . . ?
C41' C42' H42D 109.3 . . ?
C41' C42' H42E 109.6 . . ?
H42D C42' H42E 109.5 . . ?
C41' C42' H42F 109.5 . . ?
H42D C42' H42F 109.5 . . ?
H42E C42' H42F 109.5 . . ?
C44 C43 C20 116.6(5) . . ?
C44 C43 H43A 108.1 . . ?
C20 C43 H43A 108.1 . . ?
C44 C43 H43B 108.2 . . ?
C20 C43 H43B 108.1 . . ?
H43A C43 H43B 107.3 . . ?
C45 C44 C43 115.0(6) . . ?
C45 C44 H44A 108.5 . . ?
C43 C44 H44A 108.5 . . ?
C45 C44 H44B 108.5 . . ?
C43 C44 H44B 108.5 . . ?
H44A C44 H44B 107.5 . . ?
C44 C45 C46 114.0(6) . . ?
C44 C45 H45A 108.8 . . ?
C46 C45 H45A 108.8 . . ?
C44 C45 H45B 108.8 . . ?
C46 C45 H45B 108.7 . . ?
H45A C45 H45B 107.7 . . ?
C47 C46 C45 112.7(7) . . ?
C47 C46 H46A 109.0 . . ?
C45 C46 H46A 109.0 . . ?
C47 C46 H46B 109.1 . . ?
C45 C46 H46B 109.1 . . ?
H46A C46 H46B 107.8 . . ?
C46 C47 C48 112.9(8) . . ?
C46 C47 H47A 109.1 . . ?
C48 C47 H47A 108.9 . . ?
C46 C47 H47B 109.0 . . ?
C48 C47 H47B 109.0 . . ?
H47A C47 H47B 107.8 . . ?
C47 C48 H48A 109.5 . . ?
C47 C48 H48B 109.4 . . ?
H48A C48 H48B 109.5 . . ?
C47 C48 H48C 109.5 . . ?
H48A C48 H48C 109.5 . . ?
H48B C48 H48C 109.5 . . ?
C47' C46' H46C 110.3 . . ?
C47' C46' H46D 108.5 . . ?
H46C C46' H46D 108.0 . . ?
C46' C47' C48' 111.9(9) . . ?
C46' C47' H47C 108.2 . . ?
C48' C47' H47C 109.2 . . ?
C46' C47' H47D 109.8 . . ?
C48' C47' H47D 109.6 . . ?
H47C C47' H47D 107.9 . . ?
C47' C48' H48D 109.3 . . ?
C47' C48' H48E 109.3 . . ?
H48D C48' H48E 109.5 . . ?
C47' C48' H48F 109.8 . . ?
H48D C48' H48F 109.5 . . ?
H48E C48' H48F 109.5 . . ?
C50 C49 C54 119.2(5) . . ?
C50 C49 C7 121.7(5) . . ?
C54 C49 C7 119.1(5) . . ?
C51 C50 C49 120.9(5) . . ?
C51 C50 H50 119.6 . . ?
C49 C50 H50 119.6 . . ?
C52 C51 C50 119.7(6) . . ?
C52 C51 H51 120.2 . . ?
C50 C51 H51 120.2 . . ?
C53 C52 C51 119.8(5) . . ?
C53 C52 H52 120.1 . . ?
C51 C52 H52 120.1 . . ?
C52 C53 C54 120.8(5) . . ?
C52 C53 H53 119.6 . . ?
C54 C53 H53 119.6 . . ?
C53 C54 C49 119.6(5) . . ?
C53 C54 H54 120.2 . . ?
C49 C54 H54 120.2 . . ?
C60 C55 C56 118.2(5) . . ?
C60 C55 C17 121.5(5) . . ?
C56 C55 C17 120.3(5) . . ?
C57 C56 C55 120.2(6) . . ?
C57 C56 H56 119.9 . . ?
C55 C56 H56 119.9 . . ?
C56 C57 C58 120.9(6) . . ?
C56 C57 H57 119.6 . . ?
C58 C57 H57 119.6 . . ?
C59 C58 C57 119.5(6) . . ?
C59 C58 H58 120.3 . . ?
C57 C58 H58 120.3 . . ?
C58 C59 C60 120.1(6) . . ?
C58 C59 H59 120.0 . . ?
C60 C59 H59 120.0 . . ?
C59 C60 C55 121.1(6) . . ?
C59 C60 H60 119.5 . . ?
C55 C60 H60 119.5 . . ?
Rh1 C61 H61A 109.5 . . ?
Rh1 C61 H61B 109.5 . . ?
H61A C61 H61B 109.5 . . ?
Rh1 C61 H61C 109.5 . . ?
H61A C61 H61C 109.5 . . ?
H61B C61 H61C 109.5 . . ?

loop_
_geom_bond_atom_site_label_1
_geom_bond_atom_site_label_2
_geom_bond_distance
_geom_bond_site_symmetry_2
_geom_bond_publ_flag
Rh1 C61 2.010(5) . ?
Rh1 N2 2.028(4) . ?
Rh1 N4 2.029(4) . ?
Rh1 N1 2.035(4) . ?
Rh1 N3 2.038(4) . ?
N1 C1 1.365(7) . ?
N1 C18 1.387(7) . ?
N2 C3 1.373(7) . ?
N2 C6 1.383(7) . ?
N3 C11 1.357(6) . ?
N3 C8 1.382(7) . ?
N4 C13 1.374(6) . ?
N4 C16 1.398(7) . ?
C1 C2 1.386(7) . ?
C1 C20 1.448(7) . ?
C2 C3 1.378(7) . ?
C2 H2 0.9500 . ?
C3 C4 1.449(7) . ?
C4 C5 1.359(8) . ?
C4 C25 1.502(7) . ?
C5 C6 1.472(7) . ?
C5 C21 1.513(7) . ?
C6 C7 1.401(8) . ?
C7 C8 1.405(7) . ?
C7 C49 1.509(7) . ?
C8 C9 1.459(7) . ?
C9 C10 1.359(7) . ?
C9 C22 1.521(8) . ?
C10 C11 1.450(7) . ?
C10 C31 1.504(7) . ?
C11 C12 1.380(7) . ?
C12 C13 1.393(7) . ?
C12 H12 0.9500 . ?
C13 C14 1.444(7) . ?
C14 C15 1.361(7) . ?
C14 C37 1.503(7) . ?
C15 C16 1.464(7) . ?
C15 C23 1.513(7) . ?
C16 C17 1.398(7) . ?
C17 C18 1.404(7) . ?
C17 C55 1.503(7) . ?
C18 C19 1.475(7) . ?
C19 C20 1.367(7) . ?
C19 C24 1.505(7) . ?
C20 C43 1.510(7) . ?
C21 H21A 0.9800 . ?
C21 H21B 0.9800 . ?
C21 H21C 0.9800 . ?
C22 H22A 0.9800 . ?
C22 H22B 0.9800 . ?
C22 H22C 0.9800 . ?
C23 H23A 0.9800 . ?
C23 H23B 0.9800 . ?
C23 H23C 0.9800 . ?
C24 H24A 0.9800 . ?
C24 H24B 0.9800 . ?
C24 H24C 0.9800 . ?
C25 C26 1.521(7) . ?
C25 H25A 0.9900 . ?
C25 H25B 0.9900 . ?
C26 C27 1.516(8) . ?
C26 H26A 0.9900 . ?
C26 H26B 0.9900 . ?
C27 C28 1.511(8) . ?
C27 H27A 0.9900 . ?
C27 H27B 0.9900 . ?
C28 C29 1.525(9) . ?
C28 H28A 0.9900 . ?
C28 H28B 0.9900 . ?
C29 C30 1.512(11) . ?
C29 H29A 0.9900 . ?
C29 H29B 0.9900 . ?
C30 H30A 0.9800 . ?
C30 H30B 0.9800 . ?
C30 H30C 0.9800 . ?
C31 C32 1.521(8) . ?
C31 H31A 0.9900 . ?
C31 H31B 0.9900 . ?
C32 C33 1.527(7) . ?
C32 H32A 0.9900 . ?
C32 H32B 0.9900 . ?
C33 C34 1.493(8) . ?
C33 H33A 0.9900 . ?
C33 H33B 0.9900 . ?
C34 C35 1.529(8) . ?
C34 H34A 0.9900 . ?
C34 H34B 0.9900 . ?
C35 C36 1.507(10) . ?
C35 H35A 0.9900 . ?
C35 H35B 0.9900 . ?
C36 H36A 0.9800 . ?
C36 H36B 0.9800 . ?
C36 H36C 0.9800 . ?
C37 C38 1.510(8) . ?
C37 H37A 0.9900 . ?
C37 H37B 0.9900 . ?
C38 C39 1.525(7) . ?
C38 H38A 0.9900 . ?
C38 H38B 0.9900 . ?
C39 C40 1.466(8) . ?
C39 H39A 0.9900 . ?
C39 H39B 0.9900 . ?
C40 C41 1.533(9) . ?
C40 H40A 0.9900 . ?
C40 H40B 0.9900 . ?
C41 C42 1.519(9) . ?
C41 H41A 0.9900 . ?
C41 H41B 0.9900 . ?
C42 H42A 0.9800 . ?
C42 H42B 0.9800 . ?
C42 H42C 0.9800 . ?
C40' C41' 1.499(9) . ?
C40' H40C 0.9900 . ?
C40' H40D 0.9900 . ?
C41' C42' 1.522(10) . ?
C41' H41C 0.9900 . ?
C41' H41D 0.9900 . ?
C42' H42D 0.9800 . ?
C42' H42E 0.9800 . ?
C42' H42F 0.9800 . ?
C43 C44 1.500(7) . ?
C43 H43A 0.9900 . ?
C43 H43B 0.9900 . ?
C44 C45 1.476(9) . ?
C44 H44A 0.9900 . ?
C44 H44B 0.9900 . ?
C45 C46 1.534(8) . ?
C45 H45A 0.9900 . ?
C45 H45B 0.9900 . ?
C46 C47 1.508(9) . ?
C46 H46A 0.9900 . ?
C46 H46B 0.9900 . ?
C47 C48 1.536(9) . ?
C47 H47A 0.9900 . ?
C47 H47B 0.9900 . ?
C48 H48A 0.9800 . ?
C48 H48B 0.9800 . ?
C48 H48C 0.9800 . ?
C46' C47' 1.513(10) . ?
C46' H46C 0.9900 . ?
C46' H46D 0.9900 . ?
C47' C48' 1.543(10) . ?
C47' H47C 0.9900 . ?
C47' H47D 0.9900 . ?
C48' H48D 0.9800 . ?
C48' H48E 0.9800 . ?
C48' H48F 0.9800 . ?
C49 C50 1.388(8) . ?
C49 C54 1.393(7) . ?
C50 C51 1.387(8) . ?
C50 H50 0.9500 . ?
C51 C52 1.382(8) . ?
C51 H51 0.9500 . ?
C52 C53 1.381(9) . ?
C52 H52 0.9500 . ?
C53 C54 1.387(8) . ?
C53 H53 0.9500 . ?
C54 H54 0.9500 . ?
C55 C60 1.386(7) . ?
C55 C56 1.396(8) . ?
C56 C57 1.368(8) . ?
C56 H56 0.9500 . ?
C57 C58 1.380(9) . ?
C57 H57 0.9500 . ?
C58 C59 1.373(9) . ?
C58 H58 0.9500 . ?
C59 C60 1.374(8) . ?
C59 H59 0.9500 . ?
C60 H60 0.9500 . ?
C61 H61A 0.9800 . ?
C61 H61B 0.9800 . ?
C61 H61C 0.9800 . ?

loop_
_geom_torsion_atom_site_label_1
_geom_torsion_atom_site_label_2
_geom_torsion_atom_site_label_3
_geom_torsion_atom_site_label_4
_geom_torsion
_geom_torsion_site_symmetry_1
_geom_torsion_site_symmetry_2
_geom_torsion_site_symmetry_3
_geom_torsion_site_symmetry_4
_geom_torsion_publ_flag
C61 Rh1 N1 C1 -99.1(4) . . . . ?
N2 Rh1 N1 C1 -6.2(4) . . . . ?
N4 Rh1 N1 C1 171.8(4) . . . . ?
N3 Rh1 N1 C1 69(5) . . . . ?
C61 Rh1 N1 C18 77.9(4) . . . . ?
N2 Rh1 N1 C18 170.8(4) . . . . ?
N4 Rh1 N1 C18 -11.1(4) . . . . ?
N3 Rh1 N1 C18 -114(5) . . . . ?
C61 Rh1 N2 C3 98.6(4) . . . . ?
N4 Rh1 N2 C3 -83(5) . . . . ?
N1 Rh1 N2 C3 5.8(4) . . . . ?
N3 Rh1 N2 C3 -172.3(4) . . . . ?
C61 Rh1 N2 C6 -77.4(5) . . . . ?
N4 Rh1 N2 C6 101(5) . . . . ?
N1 Rh1 N2 C6 -170.2(4) . . . . ?
N3 Rh1 N2 C6 11.6(4) . . . . ?
C61 Rh1 N3 C11 -93.9(4) . . . . ?
N2 Rh1 N3 C11 173.3(4) . . . . ?
N4 Rh1 N3 C11 -4.7(4) . . . . ?
N1 Rh1 N3 C11 98(5) . . . . ?
C61 Rh1 N3 C8 78.0(5) . . . . ?
N2 Rh1 N3 C8 -14.8(5) . . . . ?
N4 Rh1 N3 C8 167.1(5) . . . . ?
N1 Rh1 N3 C8 -90(5) . . . . ?
C61 Rh1 N4 C13 92.8(4) . . . . ?
N2 Rh1 N4 C13 -85(5) . . . . ?
N1 Rh1 N4 C13 -174.5(4) . . . . ?
N3 Rh1 N4 C13 3.6(4) . . . . ?
C61 Rh1 N4 C16 -80.5(5) . . . . ?
N2 Rh1 N4 C16 101(5) . . . . ?
N1 Rh1 N4 C16 12.2(4) . . . . ?
N3 Rh1 N4 C16 -169.7(4) . . . . ?
C18 N1 C1 C2 -174.7(5) . . . . ?
Rh1 N1 C1 C2 2.9(7) . . . . ?
C18 N1 C1 C20 -0.1(6) . . . . ?
Rh1 N1 C1 C20 177.5(3) . . . . ?
N1 C1 C2 C3 3.7(9) . . . . ?
C20 C1 C2 C3 -170.2(5) . . . . ?
C6 N2 C3 C2 174.7(5) . . . . ?
Rh1 N2 C3 C2 -2.1(7) . . . . ?
C6 N2 C3 C4 -0.9(6) . . . . ?
Rh1 N2 C3 C4 -177.7(3) . . . . ?
C1 C2 C3 N2 -4.2(9) . . . . ?
C1 C2 C3 C4 170.8(5) . . . . ?
N2 C3 C4 C5 1.5(6) . . . . ?
C2 C3 C4 C5 -174.2(5) . . . . ?
N2 C3 C4 C25 177.2(5) . . . . ?
C2 C3 C4 C25 1.5(8) . . . . ?
C3 C4 C5 C6 -1.4(6) . . . . ?
C25 C4 C5 C6 -176.8(5) . . . . ?
C3 C4 C5 C21 -177.9(5) . . . . ?
C25 C4 C5 C21 6.7(9) . . . . ?
C3 N2 C6 C7 -179.5(5) . . . . ?
Rh1 N2 C6 C7 -3.0(8) . . . . ?
C3 N2 C6 C5 0.0(6) . . . . ?
Rh1 N2 C6 C5 176.6(3) . . . . ?
C4 C5 C6 N2 0.9(6) . . . . ?
C21 C5 C6 N2 177.1(5) . . . . ?
C4 C5 C6 C7 -179.6(5) . . . . ?
C21 C5 C6 C7 -3.4(10) . . . . ?
N2 C6 C7 C8 -8.8(9) . . . . ?
C5 C6 C7 C8 171.8(5) . . . . ?
N2 C6 C7 C49 171.9(5) . . . . ?
C5 C6 C7 C49 -7.6(8) . . . . ?
C11 N3 C8 C7 -177.4(5) . . . . ?
Rh1 N3 C8 C7 9.7(8) . . . . ?
C11 N3 C8 C9 -0.4(6) . . . . ?
Rh1 N3 C8 C9 -173.3(3) . . . . ?
C6 C7 C8 N3 5.3(9) . . . . ?
C49 C7 C8 N3 -175.4(5) . . . . ?
C6 C7 C8 C9 -171.1(5) . . . . ?
C49 C7 C8 C9 8.3(8) . . . . ?
N3 C8 C9 C10 -0.7(6) . . . . ?
C7 C8 C9 C10 176.1(5) . . . . ?
N3 C8 C9 C22 -179.3(6) . . . . ?
C7 C8 C9 C22 -2.5(10) . . . . ?
C8 C9 C10 C11 1.5(6) . . . . ?
C22 C9 C10 C11 -179.8(5) . . . . ?
C8 C9 C10 C31 -174.0(5) . . . . ?
C22 C9 C10 C31 4.7(9) . . . . ?
C8 N3 C11 C12 -171.8(5) . . . . ?
Rh1 N3 C11 C12 1.5(8) . . . . ?
C8 N3 C11 C10 1.4(6) . . . . ?
Rh1 N3 C11 C10 174.7(3) . . . . ?
C9 C10 C11 N3 -1.8(6) . . . . ?
C31 C10 C11 N3 174.0(5) . . . . ?
C9 C10 C11 C12 171.6(5) . . . . ?
C31 C10 C11 C12 -12.6(9) . . . . ?
N3 C11 C12 C13 5.3(9) . . . . ?
C10 C11 C12 C13 -167.1(5) . . . . ?
C16 N4 C13 C12 175.5(5) . . . . ?
Rh1 N4 C13 C12 0.8(7) . . . . ?
C16 N4 C13 C14 -0.2(6) . . . . ?
Rh1 N4 C13 C14 -174.8(3) . . . . ?
C11 C12 C13 N4 -6.6(9) . . . . ?
C11 C12 C13 C14 168.5(5) . . . . ?
N4 C13 C14 C15 1.2(6) . . . . ?
C12 C13 C14 C15 -174.4(5) . . . . ?
N4 C13 C14 C37 179.0(5) . . . . ?
C12 C13 C14 C37 3.4(9) . . . . ?
C13 C14 C15 C16 -1.6(6) . . . . ?
C37 C14 C15 C16 -179.4(5) . . . . ?
C13 C14 C15 C23 176.1(5) . . . . ?
C37 C14 C15 C23 -1.6(9) . . . . ?
C13 N4 C16 C17 177.3(5) . . . . ?
Rh1 N4 C16 C17 -8.4(7) . . . . ?
C13 N4 C16 C15 -0.8(6) . . . . ?
Rh1 N4 C16 C15 173.5(3) . . . . ?
C14 C15 C16 C17 -176.4(5) . . . . ?
C23 C15 C16 C17 6.1(9) . . . . ?
C14 C15 C16 N4 1.6(6) . . . . ?
C23 C15 C16 N4 -175.9(5) . . . . ?
N4 C16 C17 C18 -1.7(8) . . . . ?
C15 C16 C17 C18 176.0(5) . . . . ?
N4 C16 C17 C55 178.4(4) . . . . ?
C15 C16 C17 C55 -3.9(8) . . . . ?
C1 N1 C18 C17 -176.1(5) . . . . ?
Rh1 N1 C18 C17 6.4(7) . . . . ?
C1 N1 C18 C19 1.1(5) . . . . ?
Rh1 N1 C18 C19 -176.3(3) . . . . ?
C16 C17 C18 N1 2.7(8) . . . . ?
C55 C17 C18 N1 -177.4(5) . . . . ?
C16 C17 C18 C19 -174.1(5) . . . . ?
C55 C17 C18 C19 5.9(8) . . . . ?
N1 C18 C19 C20 -1.7(6) . . . . ?
C17 C18 C19 C20 175.4(5) . . . . ?
N1 C18 C19 C24 179.0(5) . . . . ?
C17 C18 C19 C24 -3.8(9) . . . . ?
C18 C19 C20 C1 1.6(6) . . . . ?
C24 C19 C20 C1 -179.1(5) . . . . ?
C18 C19 C20 C43 -177.9(5) . . . . ?
C24 C19 C20 C43 1.4(9) . . . . ?
N1 C1 C20 C19 -1.0(6) . . . . ?
C2 C1 C20 C19 173.7(5) . . . . ?
N1 C1 C20 C43 178.5(5) . . . . ?
C2 C1 C20 C43 -6.8(8) . . . . ?
C5 C4 C25 C26 92.2(7) . . . . ?
C3 C4 C25 C26 -82.5(6) . . . . ?
C4 C25 C26 C27 176.1(5) . . . . ?
C25 C26 C27 C28 177.8(5) . . . . ?
C26 C27 C28 C29 -167.5(6) . . . . ?
C27 C28 C29 C30 -58.3(10) . . . . ?
C9 C10 C31 C32 83.6(7) . . . . ?
C11 C10 C31 C32 -91.2(7) . . . . ?
C10 C31 C32 C33 169.3(5) . . . . ?
C31 C32 C33 C34 167.7(5) . . . . ?
C32 C33 C34 C35 170.4(6) . . . . ?
C33 C34 C35 C36 174.9(6) . . . . ?
C15 C14 C37 C38 -86.8(7) . . . . ?
C13 C14 C37 C38 95.8(7) . . . . ?
C14 C37 C38 C39 -174.5(5) . . . . ?
C37 C38 C39 C40 178.4(8) . . . . ?
C38 C39 C40 C41 -175.3(9) . . . . ?
C39 C40 C41 C42 179.1(10) . . . . ?
C19 C20 C43 C44 -98.2(7) . . . . ?
C1 C20 C43 C44 82.4(7) . . . . ?
C20 C43 C44 C45 75.7(7) . . . . ?
C43 C44 C45 C46 177.6(8) . . . . ?
C44 C45 C46 C47 -179.5(11) . . . . ?
C45 C46 C47 C48 155.1(13) . . . . ?
C6 C7 C49 C50 90.4(6) . . . . ?
C8 C7 C49 C50 -89.0(7) . . . . ?
C6 C7 C49 C54 -88.8(6) . . . . ?
C8 C7 C49 C54 91.8(6) . . . . ?
C54 C49 C50 C51 -1.1(8) . . . . ?
C7 C49 C50 C51 179.7(5) . . . . ?
C49 C50 C51 C52 1.4(9) . . . . ?
C50 C51 C52 C53 -1.0(9) . . . . ?
C51 C52 C53 C54 0.4(9) . . . . ?
C52 C53 C54 C49 -0.1(9) . . . . ?
C50 C49 C54 C53 0.4(8) . . . . ?
C7 C49 C54 C53 179.7(5) . . . . ?
C16 C17 C55 C60 85.4(6) . . . . ?
C18 C17 C55 C60 -94.6(6) . . . . ?
C16 C17 C55 C56 -93.0(6) . . . . ?
C18 C17 C55 C56 87.0(6) . . . . ?
C60 C55 C56 C57 -1.0(8) . . . . ?
C17 C55 C56 C57 177.4(5) . . . . ?
C55 C56 C57 C58 0.0(9) . . . . ?
C56 C57 C58 C59 0.4(10) . . . . ?
C57 C58 C59 C60 0.2(9) . . . . ?
C58 C59 C60 C55 -1.3(9) . . . . ?
C56 C55 C60 C59 1.7(8) . . . . ?
C17 C55 C60 C59 -176.8(5) . . . . ?
